data_4336468
loop_
_publ_author_name
'Ioannis Bratsos'
'Simone Calmo'
'Ennio Zangrando'
'Gabriele Balducci'
'Enzo Alessio'

_publ_section_title
;
 New Cationic and Neutral Ru(II)- and Os(II)-dmso carbonyl Compounds
;
_journal_name_full 'Inorganic Chemistry'
_journal_page_first 12120
_journal_page_last 12130
_journal_paper_doi 10.1021/ic401940z
_journal_volume 52
_journal_year 2013
_chemical_formula_moiety 'C8 H18 Cl O5 Ru S3, P F6'
_chemical_formula_sum 'C8 H18 Cl F6 O5 P Ru S3'
_chemical_formula_weight 571.89
_chemical_name_systematic
;
 ?
;
_space_group_IT_number 2
_symmetry_cell_setting triclinic
_symmetry_space_group_name_Hall '-P 1'
_symmetry_space_group_name_H-M 'P -1'
_atom_sites_solution_hydrogens geom
_atom_sites_solution_primary direct
_atom_sites_solution_secondary difmap
_audit_creation_method SHELXL-97
_cell_angle_alpha 97.06(2)
_cell_angle_beta 100.352(12)
_cell_angle_gamma 100.84(2)
_cell_formula_units_Z 2
_cell_length_a 7.5890(11)
_cell_length_b 10.9090(16)
_cell_length_c 12.924(3)
_cell_measurement_temperature 293(2)
_cell_volume 1020.1(3)
_computing_cell_refinement 'Denzo (Otwinowski & Minor 1997)'
_computing_data_collection 'Nonius, Supergui'
_computing_data_reduction 'Denzo and Scalepack (Otwinowski & Minor 1997)'
_computing_molecular_graphics 'Ortep3 for Windows (Farrugia,1997)'
_computing_publication_material 'Wingx Version 2013.2 (Farrugia, 2012)'
_computing_structure_refinement 'SHELX97 (Sheldrick, 2008)'
_computing_structure_solution 'SHELX97 (Sheldrick, 2008)'
_diffrn_ambient_temperature 293(2)
_diffrn_measured_fraction_theta_full 0.974
_diffrn_measured_fraction_theta_max 0.974
_diffrn_measurement_device_type 'BRUKER SMART APEX CCD DIFFRACTOMETER'
_diffrn_measurement_method 'OMEGA-PHI SCAN'
_diffrn_radiation_monochromator graphite
_diffrn_radiation_source 'fine-focus sealed tube'
_diffrn_radiation_type CuK\a
_diffrn_radiation_wavelength 1.54180
_diffrn_reflns_av_R_equivalents 0.0512
_diffrn_reflns_av_sigmaI/netI 0.0587
_diffrn_reflns_limit_h_max 7
_diffrn_reflns_limit_h_min -7
_diffrn_reflns_limit_k_max 11
_diffrn_reflns_limit_k_min -9
_diffrn_reflns_limit_l_max 11
_diffrn_reflns_limit_l_min -13
_diffrn_reflns_number 9290
_diffrn_reflns_theta_full 53.91
_diffrn_reflns_theta_max 53.91
_diffrn_reflns_theta_min 4.75
_exptl_absorpt_coefficient_mu 11.719
_exptl_absorpt_correction_T_max 0.2615
_exptl_absorpt_correction_T_min 0.1116
_exptl_absorpt_correction_type refdelf
_exptl_absorpt_process_details
;
Parkin S,Moezzi B & Hope H, (1995) J. Appl. Cryst. 28, 53-56
cubic fit to sin(theta)/lambda - 24 parameters
;
_exptl_crystal_colour colorless
_exptl_crystal_density_diffrn 1.862
_exptl_crystal_description block
_exptl_crystal_F_000 568
_exptl_crystal_size_max 0.23
_exptl_crystal_size_mid 0.16
_exptl_crystal_size_min 0.13
_refine_diff_density_max 1.040
_refine_diff_density_min -1.418
_refine_diff_density_rms 0.191
_refine_ls_extinction_method none
_refine_ls_goodness_of_fit_ref 1.074
_refine_ls_hydrogen_treatment mixed
_refine_ls_matrix_type full
_refine_ls_number_parameters 244
_refine_ls_number_reflns 2391
_refine_ls_number_restraints 0
_refine_ls_restrained_S_all 1.074
_refine_ls_R_factor_all 0.0933
_refine_ls_R_factor_gt 0.0706
_refine_ls_shift/su_max 0.002
_refine_ls_shift/su_mean 0.000
_refine_ls_structure_factor_coef Fsqd
_refine_ls_weighting_details 'calc w=1/[\s^2^(Fo^2^)+(0.1204P)^2^+26.1890P] where P=(Fo^2^+2Fc^2^)/3'
_refine_ls_weighting_scheme calc
_refine_ls_wR_factor_gt 0.2103
_refine_ls_wR_factor_ref 0.2198
_reflns_number_gt 1394
_reflns_number_total 2391
_reflns_threshold_expression >2\s(I)
_cod_data_source_file ic401940z_si_002_3.cif
_cod_data_source_block comp13
_cod_original_cell_volume 1020.0(3)
_cod_database_code 4336468

loop_
_symmetry_equiv_pos_as_xyz
'x, y, z'
'-x, -y, -z'

loop_
_atom_site_label
_atom_site_type_symbol
_atom_site_fract_x
_atom_site_fract_y
_atom_site_fract_z
_atom_site_U_iso_or_equiv
_atom_site_adp_type
_atom_site_occupancy
_atom_site_symmetry_multiplicity
_atom_site_calc_flag
_atom_site_refinement_flags
Ru Ru 0.77176(19) 0.26605(15) 0.13333(11) 0.0295(6) Uani 1 1 d .
S1 S 0.6738(7) 0.2798(5) 0.3655(4) 0.0377(14) Uani 1 1 d .
S2 S 0.8807(7) 0.0111(5) 0.2005(4) 0.0405(15) Uani 1 1 d .
S3 S 1.0530(6) 0.3976(5) 0.1458(3) 0.0296(13) Uani 1 1 d .
Cl1 Cl 0.4974(7) 0.1163(6) 0.1324(4) 0.0511(16) Uani 1 1 d .
O1 O 0.8295(16) 0.2921(12) 0.3025(10) 0.038(4) Uani 1 1 d .
O2 O 0.9251(17) 0.1243(13) 0.1436(11) 0.040(4) Uani 1 1 d .
O3 O 1.1280(18) 0.4011(14) 0.0487(10) 0.046(4) Uani 1 1 d .
O11 O 0.696(2) 0.2124(17) -0.1057(11) 0.072(5) Uani 1 1 d .
O12 O 0.568(2) 0.4744(18) 0.1158(13) 0.065(5) Uani 1 1 d .
C1 C 0.723(3) 0.235(2) -0.0127(18) 0.047(6) Uani 1 1 d U
C2 C 0.643(3) 0.396(2) 0.1241(16) 0.040(6) Uani 1 1 d .
C3 C 0.780(3) 0.383(2) 0.4855(14) 0.045(6) Uani 1 1 d .
H3A H 0.8870 0.3563 0.5184 0.068 Uiso 1 1 calc R
H3B H 0.6959 0.3824 0.5327 0.068 Uiso 1 1 calc R
H3C H 0.8155 0.4674 0.4706 0.068 Uiso 1 1 calc R
C4 C 0.659(4) 0.132(2) 0.412(2) 0.075(8) Uani 1 1 d .
H4A H 0.5997 0.0649 0.3540 0.112 Uiso 1 1 calc R
H4B H 0.5902 0.1304 0.4672 0.112 Uiso 1 1 calc R
H4C H 0.7807 0.1212 0.4396 0.112 Uiso 1 1 calc R
C5 C 0.853(4) -0.119(3) 0.0988(19) 0.079(9) Uani 1 1 d .
H5A H 0.7748 -0.1073 0.0355 0.119 Uiso 1 1 calc R
H5B H 0.7988 -0.1954 0.1218 0.119 Uiso 1 1 calc R
H5C H 0.9706 -0.1263 0.0840 0.119 Uiso 1 1 calc R
C6 C 1.088(4) 0.003(3) 0.2762(18) 0.073(8) Uani 1 1 d .
H6A H 1.1799 0.0111 0.2337 0.109 Uiso 1 1 calc R
H6B H 1.0772 -0.0770 0.3011 0.109 Uiso 1 1 calc R
H6C H 1.1229 0.0701 0.3362 0.109 Uiso 1 1 calc R
C7 C 1.219(3) 0.362(2) 0.2446(18) 0.056(7) Uani 1 1 d .
H7A H 1.2480 0.2830 0.2199 0.084 Uiso 1 1 calc R
H7B H 1.1726 0.3561 0.3085 0.084 Uiso 1 1 calc R
H7C H 1.3285 0.4278 0.2594 0.084 Uiso 1 1 calc R
C8 C 1.052(3) 0.552(2) 0.2002(16) 0.054(7) Uani 1 1 d .
H8A H 1.1739 0.6031 0.2152 0.081 Uiso 1 1 calc R
H8B H 1.0065 0.5517 0.2650 0.081 Uiso 1 1 calc R
H8C H 0.9734 0.5874 0.1503 0.081 Uiso 1 1 calc R
P1 P 0.3064(8) 0.2660(6) 0.6095(5) 0.0553(19) Uani 1 1 d .
F1 F 0.180(7) 0.137(3) 0.577(3) 0.27(2) Uani 1 1 d .
F2 F 0.448(6) 0.190(4) 0.605(4) 0.29(2) Uani 1 1 d .
F3 F 0.307(4) 0.288(2) 0.4986(14) 0.175(11) Uani 1 1 d .
F4 F 0.295(5) 0.234(3) 0.721(2) 0.213(14) Uani 1 1 d .
F5 F 0.456(5) 0.373(3) 0.652(2) 0.26(2) Uani 1 1 d .
F6 F 0.177(6) 0.339(5) 0.632(3) 0.33(3) Uani 1 1 d .

loop_
_atom_site_aniso_label
_atom_site_aniso_U_11
_atom_site_aniso_U_22
_atom_site_aniso_U_33
_atom_site_aniso_U_23
_atom_site_aniso_U_13
_atom_site_aniso_U_12
Ru 0.0226(9) 0.0379(12) 0.0211(9) 0.0035(7) -0.0050(6) -0.0004(7)
S1 0.032(3) 0.047(4) 0.028(3) 0.007(3) 0.002(2) -0.001(2)
S2 0.042(3) 0.039(4) 0.038(3) 0.007(3) 0.009(3) 0.002(3)
S3 0.028(3) 0.037(3) 0.018(3) 0.003(2) -0.001(2) -0.002(2)
Cl1 0.035(3) 0.060(4) 0.044(3) 0.004(3) 0.001(2) -0.012(3)
O1 0.017(7) 0.048(10) 0.039(8) 0.011(7) -0.008(6) -0.004(6)
O2 0.034(8) 0.040(10) 0.054(9) 0.020(8) 0.027(7) 0.002(7)
O3 0.036(8) 0.055(10) 0.034(8) 0.004(7) 0.006(7) -0.017(7)
O11 0.077(12) 0.093(14) 0.026(9) 0.005(9) -0.009(8) -0.008(10)
O12 0.059(11) 0.075(13) 0.071(12) 0.028(10) 0.013(9) 0.031(10)
C1 0.045(9) 0.047(10) 0.040(9) 0.006(8) -0.011(7) 0.005(8)
C2 0.023(12) 0.058(17) 0.040(13) 0.019(12) 0.001(10) 0.013(12)
C3 0.042(12) 0.053(15) 0.023(11) -0.014(10) 0.002(9) -0.018(11)
C4 0.10(2) 0.064(19) 0.067(17) 0.031(15) 0.054(16) -0.006(16)
C5 0.11(2) 0.07(2) 0.054(16) -0.001(15) 0.003(16) 0.026(18)
C6 0.080(19) 0.07(2) 0.046(15) 0.021(14) -0.018(14) -0.006(16)
C7 0.035(13) 0.060(17) 0.058(15) 0.016(13) -0.020(11) -0.003(12)
C8 0.047(14) 0.071(18) 0.040(13) -0.007(12) -0.006(11) 0.029(13)
P1 0.051(4) 0.052(5) 0.055(4) 0.006(3) 0.004(3) 0.001(4)
F1 0.33(5) 0.16(3) 0.25(4) 0.04(3) 0.03(4) -0.10(3)
F2 0.33(5) 0.25(4) 0.46(6) 0.21(4) 0.26(5) 0.23(4)
F3 0.30(3) 0.17(2) 0.045(11) 0.026(12) 0.014(14) 0.06(2)
F4 0.31(4) 0.21(3) 0.12(2) 0.08(2) 0.06(2) 0.00(3)
F5 0.27(4) 0.26(4) 0.13(2) -0.03(2) 0.03(2) -0.22(3)
F6 0.34(5) 0.55(8) 0.28(4) 0.19(5) 0.19(4) 0.37(6)

loop_
_atom_type_symbol
_atom_type_description
_atom_type_scat_dispersion_real
_atom_type_scat_dispersion_imag
_atom_type_scat_source
C C 0.0181 0.0091 'International Tables Vol C Tables 4.2.6.8 and 6.1.1.4'
H H 0.0000 0.0000 'International Tables Vol C Tables 4.2.6.8 and 6.1.1.4'
O O 0.0492 0.0322 'International Tables Vol C Tables 4.2.6.8 and 6.1.1.4'
S S 0.3331 0.5567 'International Tables Vol C Tables 4.2.6.8 and 6.1.1.4'
Cl Cl 0.3639 0.7018 'International Tables Vol C Tables 4.2.6.8 and 6.1.1.4'
Ru Ru 0.0552 3.2960 'International Tables Vol C Tables 4.2.6.8 and 6.1.1.4'
P P 0.2955 0.4335 'International Tables Vol C Tables 4.2.6.8 and 6.1.1.4'
F F 0.0727 0.0534 'International Tables Vol C Tables 4.2.6.8 and 6.1.1.4'

loop_
_geom_angle_atom_site_label_1
_geom_angle_atom_site_label_2
_geom_angle_atom_site_label_3
_geom_angle
C1 Ru C2 87.8(9)
C1 Ru O2 92.1(8)
C2 Ru O2 177.9(8)
C1 Ru O1 177.1(8)
C2 Ru O1 94.8(7)
O2 Ru O1 85.3(5)
C1 Ru S3 93.5(7)
C2 Ru S3 94.0(7)
O2 Ru S3 83.9(4)
O1 Ru S3 87.4(4)
C1 Ru Cl1 90.0(7)
C2 Ru Cl1 91.3(7)
O2 Ru Cl1 90.8(4)
O1 Ru Cl1 88.8(4)
S3 Ru Cl1 173.7(2)
O1 S1 C3 101.7(9)
O1 S1 C4 106.7(10)
C3 S1 C4 100.0(12)
O2 S2 C6 104.7(11)
O2 S2 C5 102.9(11)
C6 S2 C5 99.6(13)
O3 S3 C8 108.7(10)
O3 S3 C7 107.5(10)
C8 S3 C7 100.5(10)
O3 S3 Ru 117.9(5)
C8 S3 Ru 110.5(8)
C7 S3 Ru 110.4(8)
S1 O1 Ru 121.3(6)
S2 O2 Ru 124.1(7)
O11 C1 Ru 178(2)
O12 C2 Ru 178(2)
S1 C3 H3A 109.5
S1 C3 H3B 109.5
H3A C3 H3B 109.5
S1 C3 H3C 109.5
H3A C3 H3C 109.5
H3B C3 H3C 109.5
S1 C4 H4A 109.5
S1 C4 H4B 109.5
H4A C4 H4B 109.5
S1 C4 H4C 109.5
H4A C4 H4C 109.5
H4B C4 H4C 109.5
S2 C5 H5A 109.5
S2 C5 H5B 109.5
H5A C5 H5B 109.5
S2 C5 H5C 109.5
H5A C5 H5C 109.5
H5B C5 H5C 109.5
S2 C6 H6A 109.5
S2 C6 H6B 109.5
H6A C6 H6B 109.5
S2 C6 H6C 109.5
H6A C6 H6C 109.5
H6B C6 H6C 109.5
S3 C7 H7A 109.5
S3 C7 H7B 109.5
H7A C7 H7B 109.5
S3 C7 H7C 109.5
H7A C7 H7C 109.5
H7B C7 H7C 109.5
S3 C8 H8A 109.5
S3 C8 H8B 109.5
H8A C8 H8B 109.5
S3 C8 H8C 109.5
H8A C8 H8C 109.5
H8B C8 H8C 109.5
F6 P1 F5 91(3)
F6 P1 F2 171(2)
F5 P1 F2 86(3)
F6 P1 F3 98.3(17)
F5 P1 F3 92.0(16)
F2 P1 F3 90.9(19)
F6 P1 F1 99(3)
F5 P1 F1 167(3)
F2 P1 F1 82(2)
F3 P1 F1 94.6(19)
F6 P1 F4 82.1(19)
F5 P1 F4 92.3(17)
F2 P1 F4 89(2)
F3 P1 F4 175.6(17)
F1 P1 F4 81.0(19)

loop_
_geom_bond_atom_site_label_1
_geom_bond_atom_site_label_2
_geom_bond_distance
Ru C1 1.83(2)
Ru C2 1.87(2)
Ru O2 2.106(13)
Ru O1 2.124(13)
Ru S3 2.304(5)
Ru Cl1 2.390(6)
S1 O1 1.545(15)
S1 C3 1.763(18)
S1 C4 1.78(3)
S2 O2 1.527(15)
S2 C6 1.72(2)
S2 C5 1.77(2)
S3 O3 1.469(14)
S3 C8 1.75(2)
S3 C7 1.762(19)
O11 C1 1.17(2)
O12 C2 1.11(2)
C3 H3A 0.9600
C3 H3B 0.9600
C3 H3C 0.9600
C4 H4A 0.9600
C4 H4B 0.9600
C4 H4C 0.9600
C5 H5A 0.9600
C5 H5B 0.9600
C5 H5C 0.9600
C6 H6A 0.9600
C6 H6B 0.9600
C6 H6C 0.9600
C7 H7A 0.9600
C7 H7B 0.9600
C7 H7C 0.9600
C8 H8A 0.9600
C8 H8B 0.9600
C8 H8C 0.9600
P1 F6 1.43(2)
P1 F5 1.44(2)
P1 F2 1.48(3)
P1 F3 1.483(19)
P1 F1 1.51(3)
P1 F4 1.54(2)

loop_
_geom_torsion_atom_site_label_1
_geom_torsion_atom_site_label_2
_geom_torsion_atom_site_label_3
_geom_torsion_atom_site_label_4
_geom_torsion
C1 Ru S3 O3 -11.3(10)
C2 Ru S3 O3 -99.4(9)
O2 Ru S3 O3 80.5(8)
O1 Ru S3 O3 166.0(8)
Cl1 Ru S3 O3 112.5(18)
C1 Ru S3 C8 114.4(10)
C2 Ru S3 C8 26.4(10)
O2 Ru S3 C8 -153.8(9)
O1 Ru S3 C8 -68.3(9)
Cl1 Ru S3 C8 -121.7(18)
C1 Ru S3 C7 -135.3(11)
C2 Ru S3 C7 136.6(11)
O2 Ru S3 C7 -43.5(10)
O1 Ru S3 C7 42.0(10)
Cl1 Ru S3 C7 -11(2)
C3 S1 O1 Ru -151.0(10)
C4 S1 O1 Ru 104.8(12)
C1 Ru O1 S1 -98(16)
C2 Ru O1 S1 59.4(11)
O2 Ru O1 S1 -122.7(9)
S3 Ru O1 S1 153.2(8)
Cl1 Ru O1 S1 -31.8(8)
C6 S2 O2 Ru -133.7(12)
C5 S2 O2 Ru 122.6(12)
C1 Ru O2 S2 -121.8(11)
C2 Ru O2 S2 150(19)
O1 Ru O2 S2 57.0(9)
S3 Ru O2 S2 144.9(9)
Cl1 Ru O2 S2 -31.8(9)
C2 Ru C1 O11 -179(100)
O2 Ru C1 O11 3(51)
O1 Ru C1 O11 -22(64)
S3 Ru C1 O11 87(51)
Cl1 Ru C1 O11 -88(51)
C1 Ru C2 O12 -33(54)
O2 Ru C2 O12 56(64)
O1 Ru C2 O12 148(54)
S3 Ru C2 O12 61(54)
Cl1 Ru C2 O12 -123(54)
